data_2211292
loop_
_publ_author_name
'Tian, Lai-Jin'
'Zhang, Li-Ping'
'Sun, Yu-Xi'
'Liu, Xi-Cheng'

_publ_section_title
Tetrakis[\m-3-(4-methylbenzoyl)propionato]-\k^4^<i>O</i>:<i>O</i>';\k^4^<i>O</i>:<i>O</i>-di-\m~3~-oxo-tetrakis[dibutyltin(IV)]
_journal_coeditor_code BI2090
_journal_issue 12
_journal_name_full 'Acta Crystallographica Section E'
_journal_page_first m3323
_journal_page_last m3324
_journal_paper_doi 10.1107/S1600536806047465
_journal_volume 62
_journal_year 2006
_chemical_formula_iupac '[Sn4 (C4 H9)8 (C11 H11 O3)4 O2]'
_chemical_formula_moiety 'C76 H116 O14 Sn4'
_chemical_formula_sum 'C76 H116 O14 Sn4'
_chemical_formula_weight 1728.45
_chemical_name_systematic
;
Tetrakis[\m-3-(4-methylbenzoyl)propionato]-\k^4^O:O';\k^4^O:O-di-\m~3~-oxo-
tetrakis[dibutyltin(IV)]
;
_space_group_IT_number 2
_symmetry_cell_setting triclinic
_symmetry_space_group_name_Hall '-P 1'
_symmetry_space_group_name_H-M 'P -1'
_atom_sites_solution_hydrogens geom
_atom_sites_solution_primary direct
_atom_sites_solution_secondary difmap
_audit_creation_method SHELXL-97
_cell_angle_alpha 70.392(2)
_cell_angle_beta 87.612(2)
_cell_angle_gamma 74.361(2)
_cell_formula_units_Z 1
_cell_length_a 12.0914(15)
_cell_length_b 12.2993(16)
_cell_length_c 15.0996(19)
_cell_measurement_reflns_used 3126
_cell_measurement_temperature 295(2)
_cell_measurement_theta_max 25.02
_cell_measurement_theta_min 2.85
_cell_volume 2034.1(4)
_computing_cell_refinement 'SAINT (Bruker, 2002)'
_computing_data_collection 'SMART (Bruker, 2002)'
_computing_data_reduction SAINT
_computing_molecular_graphics 'ORTEP-3 for Windows (Farrugia, 1997)'
_computing_publication_material SHELXL97
_computing_structure_refinement 'SHELXL97 (Sheldrick, 1997)'
_computing_structure_solution 'SHELXS97 (Sheldrick, 1997)'
_diffrn_ambient_temperature 295(2)
_diffrn_measured_fraction_theta_full 0.982
_diffrn_measured_fraction_theta_max 0.982
_diffrn_measurement_device_type 'Bruker SMART APEX CCD'
_diffrn_measurement_method '\f and \w'
_diffrn_radiation_monochromator graphite
_diffrn_radiation_source 'fine-focus sealed tube'
_diffrn_radiation_type MoK\a
_diffrn_radiation_wavelength 0.71073
_diffrn_reflns_av_R_equivalents 0.0134
_diffrn_reflns_av_sigmaI/netI 0.0289
_diffrn_reflns_limit_h_max 14
_diffrn_reflns_limit_h_min -12
_diffrn_reflns_limit_k_max 15
_diffrn_reflns_limit_k_min -11
_diffrn_reflns_limit_l_max 17
_diffrn_reflns_limit_l_min -18
_diffrn_reflns_number 11699
_diffrn_reflns_theta_full 26.00
_diffrn_reflns_theta_max 26.00
_diffrn_reflns_theta_min 1.75
_diffrn_standards_number 0
_exptl_absorpt_coefficient_mu 1.270
_exptl_absorpt_correction_T_max 0.842
_exptl_absorpt_correction_T_min 0.679
_exptl_absorpt_correction_type multi-scan
_exptl_absorpt_process_details '(SADABS; Bruker, 2002)'
_exptl_crystal_colour colourless
_exptl_crystal_density_diffrn 1.411
_exptl_crystal_density_method 'not measured'
_exptl_crystal_description block
_exptl_crystal_F_000 884
_exptl_crystal_size_max 0.33
_exptl_crystal_size_mid 0.18
_exptl_crystal_size_min 0.14
_refine_diff_density_max 0.961
_refine_diff_density_min -0.493
_refine_ls_extinction_method none
_refine_ls_goodness_of_fit_ref 1.030
_refine_ls_hydrogen_treatment constr
_refine_ls_matrix_type full
_refine_ls_number_parameters 440
_refine_ls_number_reflns 7849
_refine_ls_number_restraints 28
_refine_ls_restrained_S_all 1.048
_refine_ls_R_factor_all 0.0500
_refine_ls_R_factor_gt 0.0372
_refine_ls_shift/su_max 0.001
_refine_ls_shift/su_mean 0.000
_refine_ls_structure_factor_coef Fsqd
_refine_ls_weighting_details 'calc w=1/[\s^2^(Fo^2^)+(0.0605P)^2^+0.6267P] where P=(Fo^2^+2Fc^2^)/3'
_refine_ls_weighting_scheme calc
_refine_ls_wR_factor_gt 0.1011
_refine_ls_wR_factor_ref 0.1098
_reflns_number_gt 6090
_reflns_number_total 7849
_reflns_threshold_expression I>2\s(I)
_cod_data_source_file bi2090.cif
_cod_data_source_block I
_cod_database_code 2211292
_cod_database_fobs_code 2211292

loop_
_symmetry_equiv_pos_as_xyz
'x, y, z'
'-x, -y, -z'

loop_
_atom_site_type_symbol
_atom_site_label
_atom_site_fract_x
_atom_site_fract_y
_atom_site_fract_z
_atom_site_U_iso_or_equiv
_atom_site_adp_type
_atom_site_calc_flag
_atom_site_refinement_flags
_atom_site_occupancy
_atom_site_disorder_assembly
_atom_site_disorder_group
Sn Sn1 0.53740(2) 0.46719(2) 0.112678(17) 0.05792(10) Uani d . 1 . .
Sn Sn2 0.24731(2) 0.45949(3) 0.068993(19) 0.07097(11) Uani d . 1 . .
O O1 0.3972(2) 0.4899(2) 0.01755(16) 0.0605(6) Uani d . 1 . .
O O2 0.3354(2) 0.4504(3) 0.19373(19) 0.0797(8) Uani d . 1 . .
O O3 0.1724(3) 0.4486(3) 0.2646(2) 0.0884(9) Uani d . 1 . .
O O4 0.2732(4) 0.1969(3) 0.4304(3) 0.1175(13) Uani d . 1 . .
O O5 0.7159(2) 0.4393(3) 0.17693(19) 0.0770(8) Uani d . 1 . .
O O6 0.8080(3) 0.5504(3) 0.0691(2) 0.0989(11) Uani d . 1 . .
O O7 0.6976(3) 0.5409(3) 0.3574(2) 0.0991(10) Uani d . 1 . .
C C1 0.4824(4) 0.6249(4) 0.1488(4) 0.0882(14) Uani d D 1 B .
H H1A 0.3997 0.6553 0.1367 0.106 Uiso calc R 1 . .
H H1B 0.4976 0.6027 0.2160 0.106 Uiso calc R 1 . .
C C2 0.5336(7) 0.7236(5) 0.1007(6) 0.148(3) Uani d D 1 . .
H H2A 0.5060 0.7576 0.0352 0.178 Uiso calc R 1 A 1
H H2B 0.6164 0.6914 0.1026 0.178 Uiso calc R 1 A 1
C C3 0.5064(13) 0.8253(9) 0.1440(10) 0.182(6) Uani d PD 0.741(14) B 1
H H3A 0.5106 0.7916 0.2121 0.218 Uiso calc PR 0.741(14) B 1
H H3B 0.5617 0.8721 0.1252 0.218 Uiso calc PR 0.741(14) B 1
C C4 0.3887(14) 0.9025(15) 0.1091(14) 0.258(10) Uani d PD 0.741(14) B 1
H H4A 0.3702 0.9671 0.1342 0.387 Uiso calc PR 0.741(14) B 1
H H4B 0.3345 0.8558 0.1291 0.387 Uiso calc PR 0.741(14) B 1
H H4C 0.3853 0.9347 0.0416 0.387 Uiso calc PR 0.741(14) B 1
C C3' 0.464(3) 0.8491(12) 0.096(2) 0.182(6) Uani d PD 0.259(14) B 2
H H3C 0.5064 0.9067 0.0633 0.218 Uiso calc PR 0.259(14) B 2
H H3D 0.3917 0.8706 0.0606 0.218 Uiso calc PR 0.259(14) B 2
C C4' 0.443(6) 0.852(4) 0.194(3) 0.258(10) Uani d PD 0.259(14) B 2
H H4D 0.3971 0.9304 0.1908 0.387 Uiso calc PR 0.259(14) B 2
H H4E 0.5146 0.8334 0.2275 0.387 Uiso calc PR 0.259(14) B 2
H H4F 0.4021 0.7938 0.2259 0.387 Uiso calc PR 0.259(14) B 2
C C5 0.5718(4) 0.2795(4) 0.1786(3) 0.0830(13) Uani d D 1 D .
H H5A 0.5772 0.2618 0.2461 0.100 Uiso calc R 1 . .
H H5B 0.5062 0.2553 0.1648 0.100 Uiso calc R 1 . .
C C6 0.6776(5) 0.2033(5) 0.1522(6) 0.138(3) Uani d D 1 . .
H H6A 0.7430 0.2042 0.1867 0.166 Uiso calc R 1 C 1
H H6B 0.6875 0.2407 0.0858 0.166 Uiso calc R 1 C 1
C C7 0.6817(15) 0.0730(8) 0.1692(10) 0.162(5) Uani d PD 0.574(9) D 1
H H7A 0.6048 0.0652 0.1637 0.195 Uiso calc PR 0.574(9) D 1
H H7B 0.7281 0.0444 0.1234 0.195 Uiso calc PR 0.574(9) D 1
C C8 0.7332(18) 0.0031(13) 0.2655(9) 0.183(6) Uani d PD 0.574(9) D 1
H H8A 0.7333 -0.0792 0.2802 0.275 Uiso calc PR 0.574(9) D 1
H H8B 0.6890 0.0351 0.3097 0.275 Uiso calc PR 0.574(9) D 1
H H8C 0.8108 0.0078 0.2689 0.275 Uiso calc PR 0.574(9) D 1
C C7' 0.689(2) 0.0757(9) 0.2260(12) 0.162(5) Uani d PD 0.426(9) D 2
H H7C 0.7018 0.0775 0.2885 0.195 Uiso calc PR 0.426(9) D 2
H H7D 0.6184 0.0538 0.2246 0.195 Uiso calc PR 0.426(9) D 2
C C8' 0.786(2) -0.0158(14) 0.2070(16) 0.183(6) Uani d PD 0.426(9) D 2
H H8D 0.7908 -0.0927 0.2537 0.275 Uiso calc PR 0.426(9) D 2
H H8E 0.8565 0.0051 0.2092 0.275 Uiso calc PR 0.426(9) D 2
H H8F 0.7731 -0.0190 0.1457 0.275 Uiso calc PR 0.426(9) D 2
C C9 0.1171(5) 0.6209(5) 0.0365(4) 0.1056(18) Uani d D 1 . .
H H9A 0.1160 0.6628 -0.0307 0.127 Uiso calc R 1 . .
H H9B 0.0441 0.6015 0.0493 0.127 Uiso calc R 1 . .
C C10 0.1232(7) 0.7044(6) 0.0851(5) 0.150(3) Uani d D 1 . .
H H10A 0.1989 0.7181 0.0776 0.180 Uiso calc R 1 . .
H H10B 0.1159 0.6659 0.1518 0.180 Uiso calc R 1 . .
C C11 0.0337(9) 0.8258(7) 0.0528(7) 0.183(4) Uani d D 1 . .
H H11A 0.0553 0.8783 0.0805 0.219 Uiso calc R 1 . .
H H11B 0.0347 0.8610 -0.0150 0.219 Uiso calc R 1 . .
C C12 -0.0851(9) 0.8208(9) 0.0777(8) 0.221(5) Uani d D 1 . .
H H12A -0.1367 0.8999 0.0533 0.332 Uiso calc R 1 . .
H H12B -0.0882 0.7906 0.1449 0.332 Uiso calc R 1 . .
H H12C -0.1074 0.7687 0.0509 0.332 Uiso calc R 1 . .
C C13 0.2502(5) 0.2745(6) 0.1265(5) 0.117(2) Uani d D 1 . .
H H13A 0.2673 0.2389 0.0774 0.140 Uiso calc R 1 . .
H H13B 0.3115 0.2334 0.1753 0.140 Uiso calc R 1 . .
C C14 0.1395(7) 0.2558(7) 0.1671(6) 0.173(3) Uani d D 1 . .
H H14A 0.1193 0.2970 0.2126 0.207 Uiso calc R 1 . .
H H14B 0.0794 0.2914 0.1172 0.207 Uiso calc R 1 . .
C C15 0.1440(8) 0.1292(7) 0.2132(7) 0.187(4) Uani d D 1 . .
H H15A 0.2002 0.0930 0.2660 0.225 Uiso calc R 1 . .
H H15B 0.1650 0.0859 0.1692 0.225 Uiso calc R 1 . .
C C16 0.0257(8) 0.1258(8) 0.2465(8) 0.210(5) Uani d D 1 . .
H H16A 0.0247 0.0441 0.2779 0.315 Uiso calc R 1 . .
H H16B -0.0289 0.1615 0.1935 0.315 Uiso calc R 1 . .
H H16C 0.0058 0.1697 0.2894 0.315 Uiso calc R 1 . .
C C17 0.2764(4) 0.4357(4) 0.2688(3) 0.0750(11) Uani d . 1 . .
C C18 0.3441(4) 0.4030(5) 0.3589(3) 0.0885(14) Uani d . 1 . .
H H18A 0.3791 0.4664 0.3557 0.106 Uiso calc R 1 . .
H H18B 0.4054 0.3302 0.3671 0.106 Uiso calc R 1 . .
C C19 0.2694(4) 0.3836(5) 0.4433(3) 0.0844(13) Uani d . 1 . .
H H19A 0.3133 0.3759 0.4985 0.101 Uiso calc R 1 . .
H H19B 0.2037 0.4533 0.4321 0.101 Uiso calc R 1 . .
C C20 0.2276(4) 0.2744(5) 0.4625(3) 0.0807(12) Uani d . 1 . .
C C21 0.1267(4) 0.2638(4) 0.5215(3) 0.0741(11) Uani d . 1 . .
C C22 0.0878(4) 0.3355(5) 0.5755(3) 0.0854(13) Uani d . 1 . .
H H22 0.1249 0.3926 0.5755 0.102 Uiso calc R 1 . .
C C23 -0.0074(5) 0.3233(5) 0.6305(4) 0.0967(15) Uani d . 1 . .
H H23 -0.0315 0.3710 0.6679 0.116 Uiso calc R 1 . .
C C24 -0.0660(5) 0.2409(5) 0.6297(4) 0.0937(15) Uani d . 1 . .
C C25 -0.0253(5) 0.1715(5) 0.5746(4) 0.0987(16) Uani d . 1 . .
H H25 -0.0634 0.1159 0.5728 0.118 Uiso calc R 1 . .
C C26 0.0691(5) 0.1805(5) 0.5222(4) 0.0906(14) Uani d . 1 . .
H H26 0.0947 0.1303 0.4869 0.109 Uiso calc R 1 . .
C C27 -0.1686(5) 0.2301(7) 0.6899(5) 0.128(2) Uani d . 1 . .
H H27A -0.2176 0.1970 0.6643 0.192 Uiso calc R 1 . .
H H27B -0.2108 0.3081 0.6906 0.192 Uiso calc R 1 . .
H H27C -0.1424 0.1785 0.7530 0.192 Uiso calc R 1 . .
C C28 0.7933(4) 0.4926(4) 0.1527(3) 0.0710(10) Uani d . 1 . .
C C29 0.8686(4) 0.4938(5) 0.2297(3) 0.0838(13) Uani d . 1 . .
H H29A 0.9481 0.4763 0.2126 0.101 Uiso calc R 1 . .
H H29B 0.8477 0.5736 0.2341 0.101 Uiso calc R 1 . .
C C30 0.8589(4) 0.4045(5) 0.3249(3) 0.0875(14) Uani d . 1 . .
H H30A 0.8699 0.3264 0.3185 0.105 Uiso calc R 1 . .
H H30B 0.9201 0.3981 0.3674 0.105 Uiso calc R 1 . .
C C31 0.7458(4) 0.4368(5) 0.3677(3) 0.0795(12) Uani d . 1 . .
C C32 0.6954(4) 0.3387(4) 0.4279(3) 0.0751(11) Uani d . 1 . .
C C33 0.6163(4) 0.3654(5) 0.4906(3) 0.0851(13) Uani d . 1 . .
H H33 0.5961 0.4421 0.4947 0.102 Uiso calc R 1 . .
C C34 0.5658(4) 0.2790(5) 0.5484(3) 0.0912(14) Uani d . 1 . .
H H34 0.5137 0.2981 0.5915 0.109 Uiso calc R 1 . .
C C35 0.5926(5) 0.1653(5) 0.5420(4) 0.0927(14) Uani d . 1 . .
C C36 0.6714(5) 0.1393(5) 0.4794(4) 0.0990(15) Uani d . 1 . .
H H36 0.6905 0.0632 0.4742 0.119 Uiso calc R 1 . .
C C37 0.7231(5) 0.2235(5) 0.4241(4) 0.0895(14) Uani d . 1 . .
H H37 0.7778 0.2028 0.3832 0.107 Uiso calc R 1 . .
C C38 0.5353(6) 0.0733(6) 0.6021(5) 0.131(2) Uani d . 1 . .
H H38A 0.4739 0.1108 0.6334 0.197 Uiso calc R 1 . .
H H38B 0.5906 0.0110 0.6481 0.197 Uiso calc R 1 . .
H H38C 0.5050 0.0394 0.5630 0.197 Uiso calc R 1 . .

loop_
_atom_site_aniso_label
_atom_site_aniso_U_11
_atom_site_aniso_U_22
_atom_site_aniso_U_33
_atom_site_aniso_U_12
_atom_site_aniso_U_13
_atom_site_aniso_U_23
Sn1 0.06127(17) 0.06943(18) 0.04551(15) -0.02226(13) 0.00844(11) -0.01960(12)
Sn2 0.05913(18) 0.1006(2) 0.05267(17) -0.03022(15) 0.01152(12) -0.01953(15)
O1 0.0574(14) 0.0796(17) 0.0465(13) -0.0246(12) 0.0107(11) -0.0202(12)
O2 0.0713(18) 0.118(2) 0.0504(15) -0.0315(17) 0.0134(13) -0.0265(15)
O3 0.0689(19) 0.132(3) 0.0628(18) -0.0295(18) 0.0084(14) -0.0306(18)
O4 0.126(3) 0.104(3) 0.121(3) -0.017(2) 0.034(3) -0.050(2)
O5 0.0736(18) 0.098(2) 0.0619(17) -0.0368(16) -0.0034(14) -0.0191(15)
O6 0.099(2) 0.150(3) 0.0609(19) -0.066(2) 0.0087(16) -0.028(2)
O7 0.124(3) 0.093(2) 0.086(2) -0.031(2) 0.019(2) -0.038(2)
C1 0.088(3) 0.092(3) 0.098(4) -0.025(3) 0.015(3) -0.049(3)
C2 0.166(7) 0.098(4) 0.189(8) -0.039(5) 0.045(6) -0.059(5)
C3 0.277(17) 0.102(7) 0.167(14) -0.018(8) -0.003(11) -0.071(8)
C4 0.33(3) 0.170(14) 0.27(2) 0.014(13) 0.05(2) -0.139(17)
C3' 0.277(17) 0.102(7) 0.167(14) -0.018(8) -0.003(11) -0.071(8)
C4' 0.33(3) 0.170(14) 0.27(2) 0.014(13) 0.05(2) -0.139(17)
C5 0.085(3) 0.074(3) 0.078(3) -0.028(2) -0.001(2) -0.004(2)
C6 0.117(5) 0.082(4) 0.196(8) -0.008(3) 0.018(5) -0.037(4)
C7 0.211(11) 0.100(6) 0.160(14) 0.027(6) -0.022(12) -0.074(9)
C8 0.227(17) 0.141(9) 0.141(13) 0.005(10) 0.017(11) -0.039(9)
C7' 0.211(11) 0.100(6) 0.160(14) 0.027(6) -0.022(12) -0.074(9)
C8' 0.227(17) 0.141(9) 0.141(13) 0.005(10) 0.017(11) -0.039(9)
C9 0.080(3) 0.140(5) 0.074(3) -0.009(3) 0.010(3) -0.025(3)
C10 0.183(8) 0.125(5) 0.119(6) -0.003(5) -0.034(5) -0.038(4)
C11 0.221(11) 0.128(7) 0.156(8) 0.010(8) -0.033(8) -0.035(6)
C12 0.271(15) 0.162(9) 0.196(11) -0.006(10) -0.023(11) -0.054(8)
C13 0.116(5) 0.136(5) 0.115(5) -0.074(4) 0.027(4) -0.034(4)
C14 0.217(10) 0.165(8) 0.155(8) -0.089(7) 0.018(7) -0.051(6)
C15 0.242(11) 0.156(8) 0.179(9) -0.115(8) 0.056(8) -0.034(6)
C16 0.196(10) 0.153(8) 0.222(12) -0.041(7) 0.063(9) 0.000(7)
C17 0.086(3) 0.096(3) 0.054(2) -0.038(3) 0.019(2) -0.031(2)
C18 0.086(3) 0.127(4) 0.057(3) -0.037(3) 0.007(2) -0.030(3)
C19 0.093(3) 0.115(4) 0.052(2) -0.040(3) 0.012(2) -0.028(2)
C20 0.089(3) 0.090(3) 0.057(2) -0.017(3) 0.004(2) -0.024(2)
C21 0.083(3) 0.075(3) 0.055(2) -0.017(2) -0.002(2) -0.013(2)
C22 0.093(3) 0.100(3) 0.072(3) -0.041(3) 0.019(2) -0.030(3)
C23 0.098(4) 0.116(4) 0.076(3) -0.029(3) 0.013(3) -0.033(3)
C24 0.083(3) 0.115(4) 0.074(3) -0.039(3) -0.002(2) -0.010(3)
C25 0.110(4) 0.109(4) 0.082(3) -0.053(3) -0.004(3) -0.021(3)
C26 0.110(4) 0.087(3) 0.074(3) -0.030(3) 0.001(3) -0.024(3)
C27 0.100(4) 0.166(6) 0.118(5) -0.058(4) 0.017(4) -0.032(4)
C28 0.072(3) 0.090(3) 0.059(2) -0.031(2) 0.0056(19) -0.028(2)
C29 0.071(3) 0.116(4) 0.072(3) -0.035(3) 0.001(2) -0.034(3)
C30 0.076(3) 0.118(4) 0.068(3) -0.028(3) -0.007(2) -0.029(3)
C31 0.091(3) 0.101(4) 0.054(2) -0.026(3) -0.001(2) -0.034(2)
C32 0.078(3) 0.091(3) 0.058(2) -0.023(2) 0.000(2) -0.028(2)
C33 0.084(3) 0.101(3) 0.070(3) -0.020(3) 0.000(2) -0.032(3)
C34 0.084(3) 0.121(4) 0.068(3) -0.029(3) 0.009(2) -0.030(3)
C35 0.090(3) 0.104(4) 0.082(3) -0.033(3) -0.009(3) -0.022(3)
C36 0.108(4) 0.096(4) 0.101(4) -0.036(3) 0.006(3) -0.037(3)
C37 0.090(3) 0.106(4) 0.081(3) -0.028(3) 0.013(3) -0.043(3)
C38 0.133(5) 0.140(6) 0.128(5) -0.065(5) 0.016(4) -0.033(5)

loop_
_atom_type_symbol
_atom_type_description
_atom_type_scat_dispersion_real
_atom_type_scat_dispersion_imag
_atom_type_scat_source
C C 0.0033 0.0016 'International Tables Vol C Tables 4.2.6.8 and 6.1.1.4'
H H 0.0000 0.0000 'International Tables Vol C Tables 4.2.6.8 and 6.1.1.4'
O O 0.0106 0.0060 'International Tables Vol C Tables 4.2.6.8 and 6.1.1.4'
Sn Sn -0.6537 1.4246 'International Tables Vol C Tables 4.2.6.8 and 6.1.1.4'

loop_
_geom_angle_atom_site_label_1
_geom_angle_atom_site_label_2
_geom_angle_atom_site_label_3
_geom_angle_site_symmetry_1
_geom_angle_site_symmetry_3
_geom_angle
_geom_angle_publ_flag
O1 Sn1 C5 2_665 . 111.49(15) ?
O1 Sn1 C1 2_665 . 108.41(16) ?
C5 Sn1 C1 . . 138.9(2) ?
O1 Sn1 O1 2_665 . 75.56(10) ?
C5 Sn1 O1 . . 97.28(15) ?
C1 Sn1 O1 . . 101.72(16) ?
O1 Sn1 O5 2_665 . 88.72(10) ?
C5 Sn1 O5 . . 83.93(15) ?
C1 Sn1 O5 . . 87.56(16) ?
O1 Sn1 O5 . . 163.58(10) ?
O1 Sn1 O2 2_665 . 140.03(9) ?
C5 Sn1 O2 . . 79.14(14) ?
C1 Sn1 O2 . . 76.71(15) ?
O1 Sn1 O2 . . 64.73(8) ?
O5 Sn1 O2 . . 131.23(9) ?
O1 Sn2 C9 . . 110.54(18) ?
O1 Sn2 C13 . . 114.69(18) ?
C9 Sn2 C13 . . 134.2(2) ?
O1 Sn2 O2 . . 78.73(10) ?
C9 Sn2 O2 . . 103.82(18) ?
C13 Sn2 O2 . . 91.9(2) ?
O1 Sn2 O6 . 2_665 91.62(10) y
C9 Sn2 O6 . 2_665 86.27(18) ?
C13 Sn2 O6 . 2_665 85.5(2) ?
O2 Sn2 O6 . 2_665 167.93(12) ?
Sn2 O1 Sn1 . 2_665 135.40(13) ?
Sn2 O1 Sn1 . . 120.08(11) ?
Sn1 O1 Sn1 2_665 . 104.44(10) ?
C17 O2 Sn2 . . 115.4(3) ?
C17 O2 Sn1 . . 148.9(3) ?
Sn2 O2 Sn1 . . 95.63(10) ?
C28 O5 Sn1 . . 133.7(3) ?
C28 O6 Sn2 . 2_665 131.0(3) ?
C2 C1 Sn1 . . 117.5(4) ?
C2 C1 H1A . . 107.9 ?
Sn1 C1 H1A . . 107.9 ?
C2 C1 H1B . . 107.9 ?
Sn1 C1 H1B . . 107.9 ?
H1A C1 H1B . . 107.2 ?
C1 C2 C3' . . 116.8(15) ?
C1 C2 C3 . . 114.1(7) ?
C1 C2 H2A . . 108.7 ?
C3' C2 H2A . . 79.1 ?
C3 C2 H2A . . 108.7 ?
C1 C2 H2B . . 108.7 ?
C3' C2 H2B . . 128.9 ?
C3 C2 H2B . . 108.7 ?
H2A C2 H2B . . 107.6 ?
C4 C3 C2 . . 107.8(9) ?
C4 C3 H3A . . 110.1 ?
C2 C3 H3A . . 110.1 ?
C4 C3 H3B . . 110.1 ?
C2 C3 H3B . . 110.1 ?
H3A C3 H3B . . 108.5 ?
C3 C4 H4A . . 109.5 ?
C3 C4 H4B . . 109.5 ?
H4A C4 H4B . . 109.5 ?
C3 C4 H4C . . 109.5 ?
H4A C4 H4C . . 109.5 ?
H4B C4 H4C . . 109.5 ?
C4' C3' C2 . . 109.4(14) ?
C4' C3' H3C . . 109.8 ?
C2 C3' H3C . . 109.8 ?
C4' C3' H3D . . 109.8 ?
C2 C3' H3D . . 109.8 ?
H3C C3' H3D . . 108.3 ?
C3' C4' H4D . . 109.5 ?
C3' C4' H4E . . 109.5 ?
H4D C4' H4E . . 109.5 ?
C3' C4' H4F . . 109.5 ?
H4D C4' H4F . . 109.5 ?
H4E C4' H4F . . 109.5 ?
C6 C5 Sn1 . . 117.1(3) ?
C6 C5 H5A . . 108.0 ?
Sn1 C5 H5A . . 108.0 ?
C6 C5 H5B . . 108.0 ?
Sn1 C5 H5B . . 108.0 ?
H5A C5 H5B . . 107.3 ?
C5 C6 C7 . . 117.2(8) ?
C5 C6 C7' . . 103.5(7) ?
C5 C6 H6A . . 108.0 ?
C7 C6 H6A . . 108.0 ?
C7' C6 H6A . . 85.8 ?
C5 C6 H6B . . 108.0 ?
C7 C6 H6B . . 108.0 ?
C7' C6 H6B . . 139.6 ?
H6A C6 H6B . . 107.2 ?
C8 C7 C6 . . 106.9(10) ?
C8 C7 H7A . . 110.3 ?
C6 C7 H7A . . 110.3 ?
C8 C7 H7B . . 110.3 ?
C6 C7 H7B . . 110.3 ?
H7A C7 H7B . . 108.6 ?
C7 C8 H8A . . 109.5 ?
C7 C8 H8B . . 109.5 ?
H8A C8 H8B . . 109.5 ?
C7 C8 H8C . . 109.5 ?
H8A C8 H8C . . 109.5 ?
H8B C8 H8C . . 109.5 ?
C8' C7' C6 . . 111.8(11) ?
C8' C7' H7C . . 109.3 ?
C6 C7' H7C . . 109.3 ?
C8' C7' H7D . . 109.3 ?
C6 C7' H7D . . 109.3 ?
H7C C7' H7D . . 107.9 ?
C7' C8' H8D . . 109.5 ?
C7' C8' H8E . . 109.5 ?
H8D C8' H8E . . 109.5 ?
C7' C8' H8F . . 109.5 ?
H8D C8' H8F . . 109.5 ?
H8E C8' H8F . . 109.5 ?
C10 C9 Sn2 . . 117.9(4) ?
C10 C9 H9A . . 107.8 ?
Sn2 C9 H9A . . 107.8 ?
C10 C9 H9B . . 107.8 ?
Sn2 C9 H9B . . 107.8 ?
H9A C9 H9B . . 107.2 ?
C9 C10 C11 . . 116.3(6) ?
C9 C10 H10A . . 108.2 ?
C11 C10 H10A . . 108.2 ?
C9 C10 H10B . . 108.2 ?
C11 C10 H10B . . 108.2 ?
H10A C10 H10B . . 107.4 ?
C12 C11 C10 . . 114.3(8) ?
C12 C11 H11A . . 108.7 ?
C10 C11 H11A . . 108.7 ?
C12 C11 H11B . . 108.7 ?
C10 C11 H11B . . 108.7 ?
H11A C11 H11B . . 107.6 ?
C11 C12 H12A . . 109.5 ?
C11 C12 H12B . . 109.5 ?
H12A C12 H12B . . 109.5 ?
C11 C12 H12C . . 109.5 ?
H12A C12 H12C . . 109.5 ?
H12B C12 H12C . . 109.5 ?
C14 C13 Sn2 . . 113.0(5) ?
C14 C13 H13A . . 109.0 ?
Sn2 C13 H13A . . 109.0 ?
C14 C13 H13B . . 109.0 ?
Sn2 C13 H13B . . 109.0 ?
H13A C13 H13B . . 107.8 ?
C15 C14 C13 . . 113.2(7) ?
C15 C14 H14A . . 108.9 ?
C13 C14 H14A . . 108.9 ?
C15 C14 H14B . . 108.9 ?
C13 C14 H14B . . 108.9 ?
H14A C14 H14B . . 107.8 ?
C14 C15 C16 . . 106.5(7) ?
C14 C15 H15A . . 110.4 ?
C16 C15 H15A . . 110.4 ?
C14 C15 H15B . . 110.4 ?
C16 C15 H15B . . 110.4 ?
H15A C15 H15B . . 108.6 ?
C15 C16 H16A . . 109.5 ?
C15 C16 H16B . . 109.5 ?
H16A C16 H16B . . 109.5 ?
C15 C16 H16C . . 109.5 ?
H16A C16 H16C . . 109.5 ?
H16B C16 H16C . . 109.5 ?
O3 C17 O2 . . 121.5(4) ?
O3 C17 C18 . . 123.1(4) ?
O2 C17 C18 . . 115.3(4) ?
C17 C18 C19 . . 111.9(4) ?
C17 C18 H18A . . 109.2 ?
C19 C18 H18A . . 109.2 ?
C17 C18 H18B . . 109.2 ?
C19 C18 H18B . . 109.2 ?
H18A C18 H18B . . 107.9 ?
C20 C19 C18 . . 112.5(4) ?
C20 C19 H19A . . 109.1 ?
C18 C19 H19A . . 109.1 ?
C20 C19 H19B . . 109.1 ?
C18 C19 H19B . . 109.1 ?
H19A C19 H19B . . 107.8 ?
O4 C20 C21 . . 120.3(5) ?
O4 C20 C19 . . 121.2(5) ?
C21 C20 C19 . . 118.5(4) ?
C22 C21 C26 . . 118.4(5) ?
C22 C21 C20 . . 121.8(4) ?
C26 C21 C20 . . 119.8(4) ?
C21 C22 C23 . . 120.6(5) ?
C21 C22 H22 . . 119.7 ?
C23 C22 H22 . . 119.7 ?
C24 C23 C22 . . 120.8(5) ?
C24 C23 H23 . . 119.6 ?
C22 C23 H23 . . 119.6 ?
C25 C24 C23 . . 117.0(5) ?
C25 C24 C27 . . 123.6(6) ?
C23 C24 C27 . . 119.4(6) ?
C26 C25 C24 . . 122.8(5) ?
C26 C25 H25 . . 118.6 ?
C24 C25 H25 . . 118.6 ?
C25 C26 C21 . . 120.4(5) ?
C25 C26 H26 . . 119.8 ?
C21 C26 H26 . . 119.8 ?
C24 C27 H27A . . 109.5 ?
C24 C27 H27B . . 109.5 ?
H27A C27 H27B . . 109.5 ?
C24 C27 H27C . . 109.5 ?
H27A C27 H27C . . 109.5 ?
H27B C27 H27C . . 109.5 ?
O6 C28 O5 . . 124.2(4) ?
O6 C28 C29 . . 117.9(4) ?
O5 C28 C29 . . 117.8(4) ?
C30 C29 C28 . . 113.4(4) ?
C30 C29 H29A . . 108.9 ?
C28 C29 H29A . . 108.9 ?
C30 C29 H29B . . 108.9 ?
C28 C29 H29B . . 108.9 ?
H29A C29 H29B . . 107.7 ?
C31 C30 C29 . . 113.8(4) ?
C31 C30 H30A . . 108.8 ?
C29 C30 H30A . . 108.8 ?
C31 C30 H30B . . 108.8 ?
C29 C30 H30B . . 108.8 ?
H30A C30 H30B . . 107.7 ?
O7 C31 C30 . . 120.3(5) ?
O7 C31 C32 . . 120.1(5) ?
C30 C31 C32 . . 119.5(5) ?
C33 C32 C37 . . 117.8(5) ?
C33 C32 C31 . . 117.7(4) ?
C37 C32 C31 . . 124.5(4) ?
C32 C33 C34 . . 120.8(5) ?
C32 C33 H33 . . 119.6 ?
C34 C33 H33 . . 119.6 ?
C35 C34 C33 . . 120.6(5) ?
C35 C34 H34 . . 119.7 ?
C33 C34 H34 . . 119.7 ?
C36 C35 C34 . . 118.3(5) ?
C36 C35 C38 . . 121.1(6) ?
C34 C35 C38 . . 120.6(6) ?
C35 C36 C37 . . 121.1(5) ?
C35 C36 H36 . . 119.5 ?
C37 C36 H36 . . 119.5 ?
C36 C37 C32 . . 121.4(5) ?
C36 C37 H37 . . 119.3 ?
C32 C37 H37 . . 119.3 ?
C35 C38 H38A . . 109.5 ?
C35 C38 H38B . . 109.5 ?
H38A C38 H38B . . 109.5 ?
C35 C38 H38C . . 109.5 ?
H38A C38 H38C . . 109.5 ?
H38B C38 H38C . . 109.5 ?

loop_
_geom_bond_atom_site_label_1
_geom_bond_atom_site_label_2
_geom_bond_site_symmetry_2
_geom_bond_distance
Sn1 O1 2_665 2.042(2)
Sn1 C5 . 2.114(4)
Sn1 C1 . 2.118(4)
Sn1 O1 . 2.166(2)
Sn1 O5 . 2.295(3)
Sn1 O2 . 2.713(3)
Sn2 O1 . 2.020(2)
Sn2 C9 . 2.095(5)
Sn2 C13 . 2.137(6)
Sn2 O2 . 2.158(3)
Sn2 O6 2_665 2.268(3)
O1 Sn1 2_665 2.042(2)
O2 C17 . 1.300(5)
O3 C17 . 1.226(5)
O4 C20 . 1.205(5)
O5 C28 . 1.258(5)
O6 C28 . 1.255(5)
O6 Sn2 2_665 2.268(3)
O7 C31 . 1.215(6)
C1 C2 . 1.470(6)
C1 H1A . 0.970
C1 H1B . 0.970
C2 C3' . 1.523(10)
C2 C3 . 1.552(8)
C2 H2A . 0.970
C2 H2B . 0.970
C3 C4 . 1.484(10)
C3 H3A . 0.970
C3 H3B . 0.970
C4 H4A . 0.960
C4 H4B . 0.960
C4 H4C . 0.960
C3' C4' . 1.506(10)
C3' H3C . 0.970
C3' H3D . 0.970
C4' H4D . 0.960
C4' H4E . 0.960
C4' H4F . 0.960
C5 C6 . 1.495(6)
C5 H5A . 0.970
C5 H5B . 0.970
C6 C7 . 1.523(8)
C6 C7' . 1.564(9)
C6 H6A . 0.970
C6 H6B . 0.970
C7 C8 . 1.479(9)
C7 H7A . 0.970
C7 H7B . 0.970
C8 H8A . 0.960
C8 H8B . 0.960
C8 H8C . 0.960
C7' C8' . 1.481(10)
C7' H7C . 0.970
C7' H7D . 0.970
C8' H8D . 0.960
C8' H8E . 0.960
C8' H8F . 0.960
C9 C10 . 1.467(7)
C9 H9A . 0.970
C9 H9B . 0.970
C10 C11 . 1.524(7)
C10 H10A . 0.970
C10 H10B . 0.970
C11 C12 . 1.481(8)
C11 H11A . 0.970
C11 H11B . 0.970
C12 H12A . 0.960
C12 H12B . 0.960
C12 H12C . 0.960
C13 C14 . 1.491(7)
C13 H13A . 0.970
C13 H13B . 0.970
C14 C15 . 1.463(7)
C14 H14A . 0.970
C14 H14B . 0.970
C15 C16 . 1.502(8)
C15 H15A . 0.970
C15 H15B . 0.970
C16 H16A . 0.960
C16 H16B . 0.960
C16 H16C . 0.960
C17 C18 . 1.494(6)
C18 C19 . 1.521(6)
C18 H18A . 0.970
C18 H18B . 0.970
C19 C20 . 1.495(7)
C19 H19A . 0.970
C19 H19B . 0.970
C20 C21 . 1.489(6)
C21 C22 . 1.376(6)
C21 C26 . 1.381(6)
C22 C23 . 1.402(7)
C22 H22 . 0.930
C23 C24 . 1.388(7)
C23 H23 . 0.930
C24 C25 . 1.371(8)
C24 C27 . 1.516(8)
C25 C26 . 1.370(7)
C25 H25 . 0.930
C26 H26 . 0.930
C27 H27A . 0.960
C27 H27B . 0.960
C27 H27C . 0.960
C28 C29 . 1.512(6)
C29 C30 . 1.510(6)
C29 H29A . 0.970
C29 H29B . 0.970
C30 C31 . 1.501(7)
C30 H30A . 0.970
C30 H30B . 0.970
C31 C32 . 1.505(7)
C32 C33 . 1.373(6)
C32 C37 . 1.385(7)
C33 C34 . 1.395(7)
C33 H33 . 0.930
C34 C35 . 1.384(7)
C34 H34 . 0.930
C35 C36 . 1.367(8)
C35 C38 . 1.503(8)
C36 C37 . 1.373(7)
C36 H36 . 0.930
C37 H37 . 0.930
C38 H38A . 0.960
C38 H38B . 0.960
C38 H38C . 0.960

loop_
_geom_torsion_atom_site_label_1
_geom_torsion_atom_site_label_2
_geom_torsion_atom_site_label_3
_geom_torsion_atom_site_label_4
_geom_torsion_site_symmetry_1
_geom_torsion_site_symmetry_4
_geom_torsion
C9 Sn2 O1 Sn1 . 2_665 -74.5(2)
C13 Sn2 O1 Sn1 . 2_665 97.9(3)
O2 Sn2 O1 Sn1 . 2_665 -175.2(2)
O6 Sn2 O1 Sn1 2_665 2_665 12.1(2)
C9 Sn2 O1 Sn1 . . 109.6(2)
C13 Sn2 O1 Sn1 . . -78.0(2)
O2 Sn2 O1 Sn1 . . 8.88(14)
O6 Sn2 O1 Sn1 2_665 . -163.82(16)
O1 Sn1 O1 Sn2 2_665 . 177.1(2)
C5 Sn1 O1 Sn2 . . 66.66(18)
C1 Sn1 O1 Sn2 . . -76.71(19)
O5 Sn1 O1 Sn2 . . 159.9(3)
O2 Sn1 O1 Sn2 . . -7.65(12)
O1 Sn1 O1 Sn1 2_665 2_665 0.0
C5 Sn1 O1 Sn1 . 2_665 -110.39(16)
C1 Sn1 O1 Sn1 . 2_665 106.24(16)
O5 Sn1 O1 Sn1 . 2_665 -17.2(4)
O2 Sn1 O1 Sn1 . 2_665 175.29(15)
O1 Sn2 O2 C17 . . 176.3(3)
C9 Sn2 O2 C17 . . 67.7(4)
C13 Sn2 O2 C17 . . -68.9(4)
O6 Sn2 O2 C17 2_665 . -146.3(5)
O1 Sn2 O2 Sn1 . . -6.15(9)
C9 Sn2 O2 Sn1 . . -114.78(18)
C13 Sn2 O2 Sn1 . . 108.64(18)
O6 Sn2 O2 Sn1 2_665 . 31.2(6)
O1 Sn1 O2 C17 2_665 . -171.0(5)
C5 Sn1 O2 C17 . . 78.4(6)
C1 Sn1 O2 C17 . . -68.1(6)
O1 Sn1 O2 C17 . . -178.1(6)
O5 Sn1 O2 C17 . . 6.5(6)
O1 Sn1 O2 Sn2 2_665 . 13.3(2)
C5 Sn1 O2 Sn2 . . -97.26(17)
C1 Sn1 O2 Sn2 . . 116.24(18)
O1 Sn1 O2 Sn2 . . 6.22(9)
O5 Sn1 O2 Sn2 . . -169.13(11)
O1 Sn1 O5 C28 2_665 . 38.5(4)
C5 Sn1 O5 C28 . . 150.3(4)
C1 Sn1 O5 C28 . . -70.0(4)
O1 Sn1 O5 C28 . . 55.1(6)
O2 Sn1 O5 C28 . . -139.9(4)
O1 Sn1 C1 C2 2_665 . -22.3(5)
C5 Sn1 C1 C2 . . 143.4(5)
O1 Sn1 C1 C2 . . -100.8(5)
O5 Sn1 C1 C2 . . 65.5(5)
O2 Sn1 C1 C2 . . -161.0(5)
Sn1 C1 C2 C3' . . 156.3(15)
Sn1 C1 C2 C3 . . -169.2(7)
C1 C2 C3 C4 . . -79.6(15)
C3' C2 C3 C4 . . 23(3)
C1 C2 C3' C4' . . 59(4)
C3 C2 C3' C4' . . -34(4)
O1 Sn1 C5 C6 2_665 . 28.6(5)
C1 Sn1 C5 C6 . . -136.9(5)
O1 Sn1 C5 C6 . . 105.9(5)
O5 Sn1 C5 C6 . . -57.6(5)
O2 Sn1 C5 C6 . . 168.3(5)
Sn1 C5 C6 C7 . . -158.3(6)
Sn1 C5 C6 C7' . . 169.4(10)
C5 C6 C7 C8 . . -90.0(15)
C7' C6 C7 C8 . . -18.0(17)
C5 C6 C7' C8' . . 175.7(19)
C7 C6 C7' C8' . . 56(2)
O1 Sn2 C9 C10 . . -70.5(5)
C13 Sn2 C9 C10 . . 119.2(6)
O2 Sn2 C9 C10 . . 12.5(6)
O6 Sn2 C9 C10 2_665 . -160.8(5)
Sn2 C9 C10 C11 . . 174.3(6)
C9 C10 C11 C12 . . 69.7(12)
O1 Sn2 C13 C14 . . 177.7(5)
C9 Sn2 C13 C14 . . -12.2(7)
O2 Sn2 C13 C14 . . 99.3(5)
O6 Sn2 C13 C14 2_665 . -92.6(6)
Sn2 C13 C14 C15 . . -175.4(6)
C13 C14 C15 C16 . . -177.8(8)
Sn2 O2 C17 O3 . . -13.0(6)
Sn1 O2 C17 O3 . . 171.8(4)
Sn2 O2 C17 C18 . . 167.3(3)
Sn1 O2 C17 C18 . . -7.9(8)
O3 C17 C18 C19 . . 2.1(7)
O2 C17 C18 C19 . . -178.1(4)
C17 C18 C19 C20 . . 68.2(6)
C18 C19 C20 O4 . . 18.1(7)
C18 C19 C20 C21 . . -161.1(4)
O4 C20 C21 C22 . . 165.8(5)
C19 C20 C21 C22 . . -15.0(6)
O4 C20 C21 C26 . . -14.7(7)
C19 C20 C21 C26 . . 164.6(4)
C26 C21 C22 C23 . . 0.6(7)
C20 C21 C22 C23 . . -179.9(4)
C21 C22 C23 C24 . . -1.7(8)
C22 C23 C24 C25 . . 1.2(8)
C22 C23 C24 C27 . . -179.9(5)
C23 C24 C25 C26 . . 0.3(8)
C27 C24 C25 C26 . . -178.5(5)
C24 C25 C26 C21 . . -1.4(8)
C22 C21 C26 C25 . . 0.9(7)
C20 C21 C26 C25 . . -178.7(5)
Sn2 O6 C28 O5 2_665 . -21.4(7)
Sn2 O6 C28 C29 2_665 . 162.6(3)
Sn1 O5 C28 O6 . . -26.8(7)
Sn1 O5 C28 C29 . . 149.2(3)
O6 C28 C29 C30 . . -169.7(5)
O5 C28 C29 C30 . . 14.1(6)
C28 C29 C30 C31 . . -70.3(6)
C29 C30 C31 O7 . . -36.7(6)
C29 C30 C31 C32 . . 146.6(4)
O7 C31 C32 C33 . . -18.5(6)
C30 C31 C32 C33 . . 158.2(4)
O7 C31 C32 C37 . . 161.3(5)
C30 C31 C32 C37 . . -22.1(6)
C37 C32 C33 C34 . . 0.0(7)
C31 C32 C33 C34 . . 179.8(4)
C32 C33 C34 C35 . . -1.5(7)
C33 C34 C35 C36 . . 1.5(8)
C33 C34 C35 C38 . . -178.0(5)
C34 C35 C36 C37 . . 0.0(8)
C38 C35 C36 C37 . . 179.5(5)
C35 C36 C37 C32 . . -1.5(8)
C33 C32 C37 C36 . . 1.5(7)
C31 C32 C37 C36 . . -178.2(5)
